data_7028125
loop_
_publ_author_name
'Batten, Stewart A.'
'Jeffery, John C.'
'Rees, Leigh H.'
'Rudd, Martin D.'
'Stone, F. Gordon A.'

_publ_section_title
;
 Selenium and tellurium derivatives of a monocarbon platinacarbaborane
 complex&#x200A;&#x2020;
;
_journal_issue 17
_journal_name_full 'Journal of the Chemical Society, Dalton Transactions'
_journal_page_first 2839
_journal_paper_doi 10.1039/a803702g
_journal_year 1998
_chemical_formula_sum 'C21 H49 B10 Cl3 P2 Pt Te'
_chemical_formula_weight 900.68
_chemical_name_systematic
; 
 ? 
;
_space_group_IT_number 14
_symmetry_cell_setting monoclinic
_symmetry_space_group_name_Hall '-P 2ybc'
_symmetry_space_group_name_H-M 'P 1 21/c 1'
_atom_sites_solution_hydrogens geom
_atom_sites_solution_primary direct
_atom_sites_solution_secondary difmap
_audit_creation_method SHELXL
_cell_angle_alpha 90.00
_cell_angle_beta 97.036(11)
_cell_angle_gamma 90.00
_cell_formula_units_Z 4
_cell_length_a 17.617(2)
_cell_length_b 10.8357(8)
_cell_length_c 17.866(2)
_cell_measurement_temperature 173(2)
_cell_volume 3384.8(6)
_computing_data_collection 'Siemens SMART area detector'
_computing_structure_refinement 'SHELXL-93 (Sheldrick, 1993)'
_computing_structure_solution 'SHELXS-86 (Sheldrick, 1990)'
_diffrn_ambient_temperature 173(2)
_diffrn_radiation_monochromator graphite
_diffrn_radiation_source 'fine-focus sealed tube'
_diffrn_radiation_type MoK\a
_diffrn_radiation_wavelength 0.71073
_diffrn_reflns_av_R_equivalents 0.0307
_diffrn_reflns_av_sigmaI/netI 0.0222
_diffrn_reflns_limit_h_max 20
_diffrn_reflns_limit_h_min -20
_diffrn_reflns_limit_k_max 12
_diffrn_reflns_limit_k_min -12
_diffrn_reflns_limit_l_max 21
_diffrn_reflns_limit_l_min -8
_diffrn_reflns_number 15692
_diffrn_reflns_theta_max 25.02
_diffrn_reflns_theta_min 2.21
_exptl_absorpt_coefficient_mu 5.336
_exptl_crystal_density_diffrn 1.767
_exptl_crystal_F_000 1744
_exptl_crystal_size_max 0.50
_exptl_crystal_size_mid 0.40
_exptl_crystal_size_min 0.20
_refine_diff_density_max 0.894
_refine_diff_density_min -2.111
_refine_diff_density_rms 0.145
_refine_ls_extinction_method none
_refine_ls_goodness_of_fit_all 1.095
_refine_ls_goodness_of_fit_obs 1.098
_refine_ls_matrix_type full
_refine_ls_number_parameters 370
_refine_ls_number_reflns 5928
_refine_ls_number_restraints 8
_refine_ls_restrained_S_all 1.100
_refine_ls_restrained_S_obs 1.100
_refine_ls_R_factor_all 0.0326
_refine_ls_R_factor_obs 0.0298
_refine_ls_shift/esd_max 0.194
_refine_ls_shift/esd_mean 0.006
_refine_ls_structure_factor_coef Fsqd
_refine_ls_weighting_details 'w=1/[\s^2^(Fo^2^)+(0.0343P)^2^+23.1239P] where P=(Fo^2^+2Fc^2^)/3'
_refine_ls_weighting_scheme calc
_refine_ls_wR_factor_all 0.0819
_refine_ls_wR_factor_obs 0.0792
_reflns_number_observed 5576
_reflns_number_total 5932
_reflns_observed_criterion >2sigma(I)
_cod_data_source_file G803702sup1.cif
_cod_data_source_block 4
_cod_depositor_comments
;
The following automatic conversions were performed:

'_refine_ls_weighting_scheme' value 'calc
w=1/[\s^2^(Fo^2^)+(0.0343P)^2^+23.1239P] where P=(Fo^2^+2Fc^2^)/3'
was changed to 'calc'. New tag '_refine_ls_weighting_details' was
created. The value of the new tag was set to
'w=1/[\s^2^(Fo^2^)+(0.0343P)^2^+23.1239P] where P=(Fo^2^+2Fc^2^)/3'.

Automatic conversion script
Id: cif_fix_values 3143 2015-03-26 13:38:13Z robertas 
;
_cod_original_sg_symbol_H-M P2(1)/c
_cod_database_code 7028125

loop_
_symmetry_equiv_pos_as_xyz
'x, y, z'
'-x, y+1/2, -z+1/2'
'-x, -y, -z'
'x, -y-1/2, z-1/2'

loop_
_atom_site_aniso_label
_atom_site_aniso_U_11
_atom_site_aniso_U_22
_atom_site_aniso_U_33
_atom_site_aniso_U_23
_atom_site_aniso_U_13
_atom_site_aniso_U_12
Pt 0.01865(12) 0.01435(12) 0.01438(11) -0.00064(7) 0.00452(8) -0.00031(7)
Te 0.0235(2) 0.0285(2) 0.0184(2) 0.00324(14) 0.00326(14) -0.00001(15)
C2 0.041(4) 0.027(4) 0.054(5) 0.012(3) -0.002(3) 0.005(3)
Cl 0.095(6) 0.026(2) 0.040(3) -0.001(2) 0.032(2) -0.012(2)
Cl' 0.373(35) 0.035(6) 0.060(11) 0.014(5) 0.073(20) 0.014(12)
P1 0.0234(7) 0.0169(7) 0.0186(7) 0.0001(5) 0.0050(5) -0.0021(5)
P2 0.0244(7) 0.0164(7) 0.0168(6) -0.0006(5) 0.0075(5) 0.0025(5)
C1 0.026(3) 0.018(3) 0.014(2) -0.002(2) 0.004(2) -0.003(2)
B2 0.025(3) 0.016(3) 0.018(3) -0.002(2) 0.005(2) -0.002(2)
B3 0.022(3) 0.019(3) 0.018(3) -0.002(2) 0.004(2) 0.000(2)
B4 0.020(3) 0.021(3) 0.020(3) 0.000(2) 0.008(2) 0.002(2)
B5 0.023(3) 0.020(3) 0.012(3) -0.002(2) -0.001(2) -0.003(2)
B6 0.030(3) 0.021(3) 0.018(3) -0.005(2) 0.009(3) -0.002(3)
B7 0.027(3) 0.021(3) 0.019(3) -0.003(2) 0.005(2) -0.005(3)
B8 0.024(3) 0.016(3) 0.020(3) 0.000(2) 0.006(2) 0.000(2)
B9 0.027(3) 0.018(3) 0.027(3) -0.002(3) 0.009(3) 0.005(3)
B10 0.025(3) 0.022(3) 0.023(3) -0.005(3) 0.008(2) -0.001(3)
B11 0.032(4) 0.023(3) 0.027(3) -0.006(3) 0.011(3) 0.002(3)
C11 0.025(3) 0.031(3) 0.028(3) 0.000(3) 0.009(2) -0.004(2)
C12 0.040(4) 0.036(4) 0.035(3) 0.007(3) 0.012(3) -0.012(3)
C13 0.040(4) 0.026(3) 0.023(3) -0.002(2) 0.005(3) -0.013(3)
C14 0.039(4) 0.052(4) 0.034(4) 0.005(3) -0.009(3) -0.016(3)
C15 0.030(3) 0.021(3) 0.034(3) 0.008(3) 0.007(3) 0.001(2)
C16 0.032(3) 0.047(4) 0.034(3) 0.011(3) 0.001(3) 0.008(3)
C21 0.027(3) 0.027(3) 0.030(3) 0.006(2) 0.010(2) 0.007(2)
C22 0.029(3) 0.040(4) 0.047(4) -0.002(3) -0.004(3) 0.004(3)
C23 0.034(3) 0.021(3) 0.025(3) 0.004(2) 0.013(2) 0.006(2)
C24 0.039(4) 0.036(4) 0.035(3) 0.004(3) 0.021(3) 0.005(3)
C25 0.037(3) 0.024(3) 0.026(3) -0.007(2) 0.011(3) -0.003(3)
C26 0.050(4) 0.038(4) 0.027(3) -0.004(3) 0.003(3) -0.008(3)
C31 0.024(3) 0.027(3) 0.029(3) 0.003(3) -0.002(2) -0.001(2)
C32 0.030(3) 0.040(4) 0.032(3) 0.002(3) 0.006(3) -0.001(3)
C33 0.030(4) 0.046(4) 0.056(5) 0.007(4) 0.009(3) 0.001(3)
C34 0.033(4) 0.042(4) 0.058(5) 0.000(4) -0.008(3) -0.006(3)
C35 0.039(4) 0.044(4) 0.046(4) -0.007(3) -0.011(3) -0.001(3)
C36 0.033(3) 0.038(4) 0.028(3) -0.001(3) -0.002(3) 0.002(3)
C 0.038(17) 0.043(22) 0.086(24) -0.035(15) 0.039(16) -0.030(12)
C' 0.070(22) 0.614(113) 0.196(41) -0.229(55) -0.002(20) 0.058(41)
Cl1 0.171(4) 0.145(4) 0.082(2) -0.007(2) 0.020(2) 0.031(3)
Cl2 0.091(2) 0.216(5) 0.104(3) -0.026(3) 0.001(2) 0.023(3)

loop_
_atom_site_label
_atom_site_type_symbol
_atom_site_fract_x
_atom_site_fract_y
_atom_site_fract_z
_atom_site_U_iso_or_equiv
_atom_site_thermal_displace_type
_atom_site_occupancy
_atom_site_calc_flag
_atom_site_refinement_flags
_atom_site_disorder_group
Pt Pt 0.316886(11) -0.97387(2) 0.351895(11) 0.01558(8) Uani 1 d . .
Te Te 0.23616(2) -0.76004(4) 0.20466(2) 0.02340(10) Uani 1 d D .
C2 C 0.1786(4) -0.5843(6) 0.2005(4) 0.041(3) Uani 1.00(3) d PD .
H2A H 0.1288(4) -0.5904(6) 0.1684(4) 0.050 Uiso 0.67(4) calc PR 1
H2B H 0.1690(4) -0.5596(6) 0.2518(4) 0.050 Uiso 0.67(4) calc PR 1
H2A' H 0.1235(4) -0.5994(6) 0.1849(4) 0.050 Uiso 0.33(4) calc PR 2
H2B' H 0.1835(4) -0.5509(6) 0.2524(4) 0.050 Uiso 0.33(4) calc PR 2
Cl Cl 0.2374(4) -0.4728(5) 0.1627(4) 0.052(2) Uani 0.67(4) d PD 1
Cl' Cl 0.2072(39) -0.4746(15) 0.1443(21) 0.152(12) Uani 0.33(4) d PD 2
P1 P 0.27307(8) -1.16648(13) 0.38119(8) 0.0194(3) Uani 1 d . .
P2 P 0.39941(8) -1.04258(13) 0.26919(8) 0.0188(3) Uani 1 d . .
C1 C 0.3846(3) -0.8307(5) 0.4532(3) 0.0192(11) Uani 1 d . .
H1 H 0.4420(3) -0.8644(5) 0.4790(3) 0.023 Uiso 1 calc R .
B2 B 0.3704(4) -0.7806(6) 0.3633(3) 0.0197(12) Uani 1 d . .
H2 H 0.4182(4) -0.7868(6) 0.3274(3) 0.024 Uiso 1 calc R .
B3 B 0.2680(3) -0.7857(6) 0.3275(3) 0.0194(12) Uani 1 d . .
B4 B 0.2215(3) -0.8685(6) 0.3950(3) 0.0199(12) Uani 1 d . .
H4 H 0.1680(3) -0.9244(6) 0.3825(3) 0.024 Uiso 1 calc R .
B5 B 0.3043(3) -0.9017(6) 0.4704(3) 0.0187(12) Uani 1 d . .
H5 H 0.3094(3) -0.9873(6) 0.5058(3) 0.022 Uiso 1 calc R .
B6 B 0.3352(4) -0.7556(6) 0.5135(3) 0.0224(13) Uani 1 d . .
H6 H 0.3546(4) -0.7442(6) 0.5752(3) 0.027 Uiso 1 calc R .
B7 B 0.3791(4) -0.6774(6) 0.4444(3) 0.0219(13) Uani 1 d . .
H7 H 0.4287(4) -0.6134(6) 0.4585(3) 0.026 Uiso 1 calc R .
B8 B 0.3078(3) -0.6484(6) 0.3666(3) 0.0197(12) Uani 1 d . .
H8 H 0.3128(3) -0.5659(6) 0.3297(3) 0.024 Uiso 1 calc R .
B9 B 0.2175(4) -0.7030(6) 0.3908(4) 0.0235(13) Uani 1 d . .
H9 H 0.1622(4) -0.6543(6) 0.3726(4) 0.028 Uiso 1 calc R .
B10 B 0.2370(4) -0.7800(6) 0.4793(4) 0.0229(13) Uani 1 d . .
H10 H 0.1936(4) -0.7881(6) 0.5199(4) 0.028 Uiso 1 calc R .
B11 B 0.2842(4) -0.6371(6) 0.4613(4) 0.0267(14) Uani 1 d . .
H11 H 0.2711(4) -0.5472(6) 0.4878(4) 0.032 Uiso 1 calc R .
C11 C 0.2130(3) -1.1682(6) 0.4586(3) 0.0273(13) Uani 1 d . .
H11A H 0.2451(3) -1.1445(6) 0.5058(3) 0.033 Uiso 1 calc R .
H11B H 0.1727(3) -1.1047(6) 0.4482(3) 0.033 Uiso 1 calc R .
C12 C 0.1744(4) -1.2923(6) 0.4716(4) 0.0368(15) Uani 1 d . .
H12A H 0.1500(23) -1.2879(15) 0.5180(15) 0.055 Uiso 1 calc R .
H12B H 0.2129(6) -1.3580(9) 0.4762(27) 0.055 Uiso 1 calc R .
H12C H 0.1355(19) -1.3100(22) 0.4288(13) 0.055 Uiso 1 calc R .
C13 C 0.2119(4) -1.2457(6) 0.3066(3) 0.0296(13) Uani 1 d . .
H13A H 0.2414(4) -1.2604(6) 0.2637(3) 0.036 Uiso 1 calc R .
H13B H 0.1974(4) -1.3271(6) 0.3256(3) 0.036 Uiso 1 calc R .
C14 C 0.1391(4) -1.1740(7) 0.2784(4) 0.043(2) Uani 1 d . .
H14A H 0.1082(15) -1.1628(43) 0.3200(8) 0.064 Uiso 1 calc R .
H14B H 0.1095(15) -1.2202(24) 0.2376(20) 0.064 Uiso 1 calc R .
H14C H 0.1529(4) -1.0931(21) 0.2596(28) 0.064 Uiso 1 calc R .
C15 C 0.3463(3) -1.2818(5) 0.4104(3) 0.0278(13) Uani 1 d . .
H15A H 0.3213(3) -1.3594(5) 0.4233(3) 0.033 Uiso 1 calc R .
H15B H 0.3757(3) -1.2992(5) 0.3678(3) 0.033 Uiso 1 calc R .
C16 C 0.4021(4) -1.2392(7) 0.4792(4) 0.038(2) Uani 1 d . .
H16A H 0.4427(16) -1.3007(23) 0.4903(18) 0.057 Uiso 1 calc R .
H16B H 0.3741(7) -1.2301(45) 0.5231(8) 0.057 Uiso 1 calc R .
H16C H 0.4247(22) -1.1597(23) 0.4679(11) 0.057 Uiso 1 calc R .
C21 C 0.4927(3) -1.0965(6) 0.3140(3) 0.0272(13) Uani 1 d . .
H21A H 0.4845(3) -1.1666(6) 0.3476(3) 0.033 Uiso 1 calc R .
H21B H 0.5225(3) -1.1275(6) 0.2744(3) 0.033 Uiso 1 calc R .
C22 C 0.5399(4) -0.9983(7) 0.3599(4) 0.039(2) Uani 1 d . .
H22A H 0.5867(14) -1.0357(12) 0.3854(23) 0.059 Uiso 1 calc R .
H22B H 0.5099(11) -0.9635(33) 0.3975(19) 0.059 Uiso 1 calc R .
H22C H 0.5533(25) -0.9326(24) 0.3262(6) 0.059 Uiso 1 calc R .
C23 C 0.4252(3) -0.9282(5) 0.2012(3) 0.0262(12) Uani 1 d . .
H23A H 0.3777(3) -0.9006(5) 0.1705(3) 0.031 Uiso 1 calc R .
H23B H 0.4473(3) -0.8557(5) 0.2297(3) 0.031 Uiso 1 calc R .
C24 C 0.4815(4) -0.9691(6) 0.1474(4) 0.035(2) Uani 1 d . .
H24A H 0.4894(21) -0.9015(16) 0.1128(18) 0.053 Uiso 1 calc R .
H24B H 0.4608(13) -1.0409(27) 0.1184(19) 0.053 Uiso 1 calc R .
H24C H 0.5305(9) -0.9912(42) 0.1765(4) 0.053 Uiso 1 calc R .
C25 C 0.3694(4) -1.1728(6) 0.2068(3) 0.0284(13) Uani 1 d . .
H25A H 0.4124(4) -1.1970(6) 0.1791(3) 0.034 Uiso 1 calc R .
H25B H 0.3571(4) -1.2441(6) 0.2378(3) 0.034 Uiso 1 calc R .
C26 C 0.2998(4) -1.1428(7) 0.1500(4) 0.039(2) Uani 1 d . .
H26A H 0.2788(17) -1.2193(8) 0.1266(21) 0.058 Uiso 1 calc R .
H26B H 0.3151(7) -1.0878(37) 0.1109(16) 0.058 Uiso 1 calc R .
H26C H 0.2608(12) -1.1020(42) 0.1760(6) 0.058 Uiso 1 calc R .
C31 C 0.1333(3) -0.8614(6) 0.1803(3) 0.0273(13) Uani 1 d . .
C32 C 0.0764(4) -0.8568(6) 0.2264(4) 0.0336(14) Uani 1 d . .
H32 H 0.0827(4) -0.8096(6) 0.2716(4) 0.040 Uiso 1 calc R .
C33 C 0.0094(4) -0.9228(7) 0.2056(4) 0.044(2) Uani 1 d . .
H33 H -0.0308(4) -0.9196(7) 0.2365(4) 0.052 Uiso 1 calc R .
C34 C 0.0006(4) -0.9922(7) 0.1413(5) 0.045(2) Uani 1 d . .
H34 H -0.0455(4) -1.0367(7) 0.1279(5) 0.055 Uiso 1 calc R .
C35 C 0.0581(4) -0.9983(7) 0.0956(4) 0.044(2) Uani 1 d . .
H35 H 0.0523(4) -1.0485(7) 0.0517(4) 0.053 Uiso 1 calc R .
C36 C 0.1246(4) -0.9307(6) 0.1142(4) 0.0337(14) Uani 1 d . .
H36 H 0.1638(4) -0.9317(6) 0.0822(4) 0.040 Uiso 1 calc R .
C C 0.0358(16) -0.8354(29) 0.4697(10) 0.053(13) Uani 0.30(6) d PD 2
HA H 0.0655(16) -0.7594(29) 0.4634(10) 0.063 Uiso 0.30(6) calc PR 2
HB H 0.0701(16) -0.9067(29) 0.4655(10) 0.063 Uiso 0.30(6) calc PR 2
C' C 0.0235(23) -0.8997(78) 0.4752(12) 0.295(40) Uani 0.70(6) d PD 1
HA' H 0.0170(23) -0.9903(78) 0.4783(12) 0.354 Uiso 0.70(6) calc PR 1
HB' H 0.0770(23) -0.8831(78) 0.4665(12) 0.354 Uiso 0.70(6) calc PR 1
Cl1 Cl -0.0382(3) -0.8431(5) 0.3990(2) 0.1325(15) Uani 1 d D .
Cl2 Cl 0.0072(2) -0.8350(5) 0.5583(2) 0.138(2) Uani 1 d D .

loop_
_atom_type_symbol
_atom_type_description
_atom_type_scat_dispersion_real
_atom_type_scat_dispersion_imag
_atom_type_scat_source
C C 0.0033 0.0016 'International Tables Vol C Tables 4.2.6.8 and 6.1.1.4'
H H 0.0000 0.0000 'International Tables Vol C Tables 4.2.6.8 and 6.1.1.4'
B B 0.0013 0.0007 'International Tables Vol C Tables 4.2.6.8 and 6.1.1.4'
Cl Cl 0.1484 0.1585 'International Tables Vol C Tables 4.2.6.8 and 6.1.1.4'
P P 0.1023 0.0942 'International Tables Vol C Tables 4.2.6.8 and 6.1.1.4'
Te Te -0.5308 1.6751 'International Tables Vol C Tables 4.2.6.8 and 6.1.1.4'
Pt Pt -1.7033 8.3905 'International Tables Vol C Tables 4.2.6.8 and 6.1.1.4'

loop_
_geom_angle_atom_site_label_1
_geom_angle_atom_site_label_2
_geom_angle_atom_site_label_3
_geom_angle
B3 Pt B4 46.9(2)
B3 Pt B5 77.9(2)
B4 Pt B5 49.3(2)
B3 Pt B2 47.9(2)
B4 Pt B2 79.8(2)
B5 Pt B2 72.1(2)
B3 Pt P1 137.5(2)
B4 Pt P1 95.6(2)
B5 Pt P1 91.5(2)
B2 Pt P1 161.9(2)
B3 Pt P2 115.2(2)
B4 Pt P2 159.4(2)
B5 Pt P2 146.8(2)
B2 Pt P2 93.8(2)
P1 Pt P2 96.17(5)
B3 Pt C1 73.8(2)
B4 Pt C1 75.7(2)
B5 Pt C1 39.8(2)
B2 Pt C1 40.1(2)
P1 Pt C1 121.77(12)
P2 Pt C1 111.73(12)
C31 Te C2 93.7(3)
C31 Te B3 104.2(2)
C2 Te B3 101.9(3)
Cl' C2 Te 118.3(13)
Cl C2 Te 108.7(4)
C13 P1 C15 102.7(3)
C13 P1 C11 101.6(3)
C15 P1 C11 103.2(3)
C13 P1 Pt 116.4(2)
C15 P1 Pt 116.1(2)
C11 P1 Pt 114.8(2)
C23 P2 C21 102.9(3)
C23 P2 C25 101.2(3)
C21 P2 C25 101.4(3)
C23 P2 Pt 115.6(2)
C21 P2 Pt 115.0(2)
C25 P2 Pt 118.5(2)
B7 C1 B5 115.7(4)
B7 C1 B6 63.2(4)
B5 C1 B6 65.6(4)
B7 C1 B2 65.8(4)
B5 C1 B2 107.0(4)
B6 C1 B2 115.4(4)
B7 C1 Pt 121.2(3)
B5 C1 Pt 61.3(3)
B6 C1 Pt 120.9(4)
B2 C1 Pt 61.3(3)
C1 B2 B8 104.1(4)
C1 B2 B7 56.7(3)
B8 B2 B7 58.8(3)
C1 B2 B3 110.3(4)
B8 B2 B3 57.3(3)
B7 B2 B3 106.1(4)
C1 B2 Pt 78.6(3)
B8 B2 Pt 118.6(4)
B7 B2 Pt 128.6(4)
B3 B2 Pt 64.4(3)
B8 B3 B9 61.5(4)
B8 B3 B4 110.7(4)
B9 B3 B4 60.8(3)
B8 B3 B2 60.6(3)
B9 B3 B2 108.2(4)
B4 B3 B2 107.0(4)
B8 B3 Te 109.2(4)
B9 B3 Te 118.9(4)
B4 B3 Te 130.7(4)
B2 B3 Te 117.3(3)
B8 B3 Pt 124.8(4)
B9 B3 Pt 123.4(4)
B4 B3 Pt 66.8(3)
B2 B3 Pt 67.8(3)
Te B3 Pt 110.6(3)
B10 B4 B3 105.4(4)
B10 B4 B9 59.9(4)
B3 B4 B9 59.2(3)
B10 B4 B5 58.3(3)
B3 B4 B5 101.5(4)
B9 B4 B5 104.0(4)
B10 B4 Pt 121.4(4)
B3 B4 Pt 66.3(3)
B9 B4 Pt 121.4(4)
B5 B4 Pt 66.7(3)
C1 B5 B10 105.1(4)
C1 B5 B6 57.3(3)
B10 B5 B6 59.2(3)
C1 B5 B4 112.1(4)
B10 B5 B4 57.6(3)
B6 B5 B4 107.5(4)
C1 B5 Pt 78.9(3)
B10 B5 Pt 118.2(4)
B6 B5 Pt 129.1(4)
B4 B5 Pt 64.0(2)
C1 B6 B7 58.2(3)
C1 B6 B11 106.5(4)
B7 B6 B11 61.1(4)
C1 B6 B10 105.5(4)
B7 B6 B10 108.9(5)
B11 B6 B10 61.2(4)
C1 B6 B5 57.1(3)
B7 B6 B5 105.0(4)
B11 B6 B5 107.7(4)
B10 B6 B5 59.8(3)
C1 B7 B6 58.6(3)
C1 B7 B8 106.1(4)
B6 B7 B8 107.8(4)
C1 B7 B11 105.8(4)
B6 B7 B11 59.8(4)
B8 B7 B11 60.4(4)
C1 B7 B2 57.5(3)
B6 B7 B2 105.2(4)
B8 B7 B2 60.4(3)
B11 B7 B2 107.2(4)
B3 B8 B7 111.7(4)
B3 B8 B11 107.8(4)
B7 B8 B11 59.9(4)
B3 B8 B9 59.6(3)
B7 B8 B9 108.3(4)
B11 B8 B9 58.8(4)
B3 B8 B2 62.0(4)
B7 B8 B2 60.9(3)
B11 B8 B2 107.2(4)
B9 B8 B2 107.9(4)
B11 B9 B3 108.5(4)
B11 B9 B10 61.1(4)
B3 B9 B10 105.8(4)
B11 B9 B4 110.7(5)
B3 B9 B4 60.0(3)
B10 B9 B4 59.6(3)
B11 B9 B8 60.5(4)
B3 B9 B8 58.9(3)
B10 B9 B8 106.7(4)
B4 B9 B8 107.9(4)
B4 B10 B6 114.3(4)
B4 B10 B9 60.5(3)
B6 B10 B9 107.9(4)
B4 B10 B5 64.1(3)
B6 B10 B5 61.0(3)
B9 B10 B5 108.8(4)
B4 B10 B11 109.7(4)
B6 B10 B11 59.0(4)
B9 B10 B11 58.9(4)
B5 B10 B11 106.9(4)
B9 B11 B6 109.5(5)
B9 B11 B7 109.6(4)
B6 B11 B7 59.1(4)
B9 B11 B8 60.7(4)
B6 B11 B8 106.7(4)
B7 B11 B8 59.7(3)
B9 B11 B10 60.0(4)
B6 B11 B10 59.9(4)
B7 B11 B10 106.3(4)
B8 B11 B10 106.0(4)
C12 C11 P1 115.4(4)
C14 C13 P1 113.4(5)
C16 C15 P1 112.4(4)
C22 C21 P2 114.4(4)
C24 C23 P2 117.0(4)
C26 C25 P2 112.8(4)
C32 C31 C36 121.0(6)
C32 C31 Te 121.8(5)
C36 C31 Te 117.3(5)
C31 C32 C33 118.6(6)
C34 C33 C32 120.8(7)
C33 C34 C35 120.6(7)
C34 C35 C36 119.5(7)
C35 C36 C31 119.5(6)
Cl1 C Cl2 113.6(16)
Cl2 C' Cl1 112.4(20)

loop_
_geom_bond_atom_site_label_1
_geom_bond_atom_site_label_2
_geom_bond_distance
Pt B3 2.235(6)
Pt B4 2.244(6)
Pt B5 2.294(6)
Pt B2 2.295(6)
Pt P1 2.3074(14)
Pt P2 2.3189(14)
Pt C1 2.565(5)
Te C31 2.117(6)
Te C2 2.154(7)
Te B3 2.215(6)
C2 Cl' 1.67(2)
C2 Cl 1.777(8)
P1 C13 1.822(6)
P1 C15 1.826(6)
P1 C11 1.841(6)
P2 C23 1.831(6)
P2 C21 1.834(6)
P2 C25 1.836(6)
C1 B7 1.670(8)
C1 B5 1.672(8)
C1 B6 1.676(8)
C1 B2 1.686(8)
B2 B8 1.814(9)
B2 B7 1.823(8)
B2 B3 1.839(9)
B3 B8 1.753(8)
B3 B9 1.766(8)
B3 B4 1.782(8)
B4 B10 1.778(9)
B4 B9 1.796(9)
B4 B5 1.895(9)
B5 B10 1.793(9)
B5 B6 1.815(8)
B6 B7 1.753(8)
B6 B11 1.766(9)
B6 B10 1.782(9)
B7 B8 1.784(9)
B7 B11 1.788(9)
B8 B11 1.796(9)
B8 B9 1.799(9)
B9 B11 1.766(9)
B9 B10 1.785(9)
B10 B11 1.805(9)
C11 C12 1.537(8)
C13 C14 1.532(10)
C15 C16 1.547(9)
C21 C22 1.525(9)
C23 C24 1.529(8)
C25 C26 1.528(9)
C31 C32 1.375(9)
C31 C36 1.391(9)
C32 C33 1.391(10)
C33 C34 1.367(11)
C34 C35 1.379(11)
C35 C36 1.386(10)
C Cl1 1.70(2)
C Cl2 1.72(2)
C' Cl2 1.70(2)
C' Cl1 1.75(3)
